data_4339967
loop_
_publ_author_name
'Ishida, Yutaka'
'Kawaguchi, Hiroyuki'

_publ_section_title
;
 Methylene-Linked Anilide-Bis(aryloxide) Ligands: Lithium, Sodium,
 Potassium, Chromium(III), and Vanadium(III) Ligation.
;
_journal_issue 13
_journal_name_full 'Inorganic chemistry'
_journal_page_first 6775
_journal_page_last 6787
_journal_paper_doi 10.1021/ic5005853
_journal_volume 53
_journal_year 2014
_chemical_formula_moiety 'C49 H66 Cl Cr Li N O4, 1.5(C7 H8)'
_chemical_formula_sum 'C59.5 H78 Cl Cr Li N O4'
_chemical_formula_weight 965.62
_chemical_name_systematic
;
 ?
;
_space_group_IT_number 15
_symmetry_cell_setting monoclinic
_symmetry_space_group_name_Hall '-C 2yc'
_symmetry_space_group_name_H-M 'C 1 2/c 1'
_atom_sites_solution_hydrogens geom
_atom_sites_solution_primary direct
_atom_sites_solution_secondary difmap
_audit_creation_method SHELXL-97
_cell_angle_alpha 90.00
_cell_angle_beta 121.573(2)
_cell_angle_gamma 90.00
_cell_formula_units_Z 8
_cell_length_a 36.094(7)
_cell_length_b 13.370(2)
_cell_length_c 26.077(5)
_cell_measurement_reflns_used 12607
_cell_measurement_temperature 123(2)
_cell_measurement_theta_max 27.5
_cell_measurement_theta_min 3.0
_cell_volume 10721(3)
_computing_cell_refinement 'CrystalClear (Rigaku Inc., 2009)'
_computing_data_collection 'CrystalClear (Rigaku Inc., 2009)'
_computing_data_reduction 'CrystalClear (Rigaku Inc., 2009)'
_computing_molecular_graphics 'Yadokari-XG 2009 (Wakita Nemoto et al., 2009)'
_computing_publication_material 'Yadokari-XG 2009 (Wakita,Nemoto et al., 2009)'
_computing_structure_refinement 'SHELXL-97 (Sheldrick, 1997)'
_computing_structure_solution 'SIR2004 (Burla et al., 2005)'
_diffrn_ambient_temperature 123(2)
_diffrn_detector_area_resol_mean 28.5714
_diffrn_measured_fraction_theta_full 0.995
_diffrn_measured_fraction_theta_max 0.995
_diffrn_measurement_device_type 'Rigaku Saturn724+ CCD'
_diffrn_measurement_method dtprofit.ref
_diffrn_radiation_monochromator Confocal
_diffrn_radiation_source 'Rotating Anode'
_diffrn_radiation_type MoK\a
_diffrn_radiation_wavelength 0.71075
_diffrn_reflns_av_R_equivalents 0.0489
_diffrn_reflns_av_sigmaI/netI 0.0369
_diffrn_reflns_limit_h_max 46
_diffrn_reflns_limit_h_min -46
_diffrn_reflns_limit_k_max 17
_diffrn_reflns_limit_k_min -17
_diffrn_reflns_limit_l_max 33
_diffrn_reflns_limit_l_min -33
_diffrn_reflns_number 64540
_diffrn_reflns_theta_full 27.50
_diffrn_reflns_theta_max 27.50
_diffrn_reflns_theta_min 3.05
_exptl_absorpt_coefficient_mu 0.309
_exptl_absorpt_correction_T_max 1.000
_exptl_absorpt_correction_T_min 0.877
_exptl_absorpt_correction_type multi-scan
_exptl_absorpt_process_details
;
Jacobson, R. (1998). REQAB. Private communication to the 
Rigaku Corporation, Tokyo, Japan.
;
_exptl_crystal_colour mossgreen
_exptl_crystal_density_diffrn 1.196
_exptl_crystal_density_method 'not measured'
_exptl_crystal_description Block
_exptl_crystal_F_000 4144
_exptl_crystal_size_max 0.10
_exptl_crystal_size_mid 0.10
_exptl_crystal_size_min 0.04
_refine_diff_density_max 0.983
_refine_diff_density_min -0.538
_refine_diff_density_rms 0.083
_refine_ls_extinction_method none
_refine_ls_goodness_of_fit_ref 1.054
_refine_ls_hydrogen_treatment constr
_refine_ls_matrix_type full
_refine_ls_number_parameters 796
_refine_ls_number_reflns 12250
_refine_ls_number_restraints 636
_refine_ls_restrained_S_all 1.059
_refine_ls_R_factor_all 0.0951
_refine_ls_R_factor_gt 0.0725
_refine_ls_shift/su_max 0.001
_refine_ls_shift/su_mean 0.000
_refine_ls_structure_factor_coef Fsqd
_refine_ls_weighting_details 'calc w=1/[\s^2^(Fo^2^)+(0.1332P)^2^+14.2106P] where P=(Fo^2^+2Fc^2^)/3'
_refine_ls_weighting_scheme calc
_refine_ls_wR_factor_gt 0.1996
_refine_ls_wR_factor_ref 0.2256
_reflns_number_gt 8905
_reflns_number_total 12250
_reflns_threshold_expression >2sigma(I)
_cod_data_source_file ic5005853_si_001.cif
_cod_data_source_block cr
_cod_depositor_comments
;
The following automatic conversions were performed:
'_atom_site_symetry_multiplicity' tag replaced with
'_atom_site_symmetry_multiplicity'.

Automatic conversion script
Id: cif_correct_tags 1440 2010-10-19 06:21:57Z saulius 

The following automatic conversions were performed:

'_exptl_absorpt_correction_type' value 'Multi-scan' changed to
'multi-scan' according to
/usr/data/users/saulius/crontab/automatic-downloads/rss-feeds/ACS/lib/dictionaries/cif_core.dic
dictionary named 'cif_core.dic' version 2.4.2 from 2011-04-26.

Automatic conversion script
Id: cif_fix_values 2281 2013-09-26 08:29:07Z andrius 

 Adding full bibliography for 4339961--4339971.cif.
;
_cod_original_sg_symbol_H-M 'C 2/c'
_cod_original_formula_sum 'C59.50 H78 Cl Cr Li N O4'
_cod_database_code 4339967

loop_
_symmetry_equiv_pos_as_xyz
'x, y, z'
'-x, y, -z+1/2'
'x+1/2, y+1/2, z'
'-x+1/2, y+1/2, -z+1/2'
'-x, -y, -z'
'x, -y, z-1/2'
'-x+1/2, -y+1/2, -z'
'x+1/2, -y+1/2, z-1/2'

loop_
_atom_site_label
_atom_site_type_symbol
_atom_site_fract_x
_atom_site_fract_y
_atom_site_fract_z
_atom_site_U_iso_or_equiv
_atom_site_adp_type
_atom_site_occupancy
_atom_site_symmetry_multiplicity
_atom_site_calc_flag
_atom_site_refinement_flags
_atom_site_disorder_assembly
_atom_site_disorder_group
Cr1 Cr 0.158064(13) 0.34340(3) 0.624461(18) 0.02785(14) Uani 1 1 d . A .
O1 O 0.14050(6) 0.20486(14) 0.60342(8) 0.0346(4) Uani 1 1 d . . .
C1 C 0.14430(9) 0.1240(2) 0.63829(12) 0.0379(7) Uani 1 1 d . . .
C2 C 0.17316(10) 0.0448(2) 0.64665(13) 0.0423(7) Uani 1 1 d . . .
C3 C 0.17527(11) -0.0354(2) 0.68314(14) 0.0474(8) Uani 1 1 d . . .
H1 H 0.1944 -0.0891 0.6895 0.057 Uiso 1 1 calc R . .
C4 C 0.15103(11) -0.0406(3) 0.71044(16) 0.0532(9) Uani 1 1 d . . .
C5 C 0.12212(11) 0.0369(3) 0.69925(16) 0.0544(9) Uani 1 1 d . . .
H2 H 0.1043 0.0332 0.7160 0.065 Uiso 1 1 calc R . .
C6 C 0.11820(10) 0.1203(3) 0.66415(14) 0.0461(8) Uani 1 1 d . . .
C7 C 0.20049(12) 0.0435(2) 0.61758(14) 0.0468(8) Uani 1 1 d . . .
C8 C 0.17020(16) 0.0391(3) 0.54915(15) 0.0668(12) Uani 1 1 d . . .
H3 H 0.1875 0.0390 0.5302 0.100 Uiso 1 1 calc R . .
H4 H 0.1509 0.0975 0.5354 0.100 Uiso 1 1 calc R . .
H5 H 0.1527 -0.0221 0.5381 0.100 Uiso 1 1 calc R . .
C9 C 0.23068(12) 0.1355(3) 0.63656(17) 0.0514(8) Uani 1 1 d . . .
H6 H 0.2494 0.1301 0.6198 0.077 Uiso 1 1 calc R . .
H7 H 0.2488 0.1385 0.6806 0.077 Uiso 1 1 calc R . .
H8 H 0.2131 0.1965 0.6214 0.077 Uiso 1 1 calc R . .
C10 C 0.23001(16) -0.0487(3) 0.63526(18) 0.0672(12) Uani 1 1 d . . .
H9 H 0.2123 -0.1095 0.6247 0.101 Uiso 1 1 calc R . .
H10 H 0.2511 -0.0478 0.6787 0.101 Uiso 1 1 calc R . .
H11 H 0.2455 -0.0479 0.6137 0.101 Uiso 1 1 calc R . .
C11 C 0.15592(13) -0.1274(3) 0.75122(18) 0.0678(13) Uani 1 1 d . . .
H12 H 0.1742 -0.1793 0.7489 0.102 Uiso 1 1 calc R . .
H13 H 0.1272 -0.1553 0.7382 0.102 Uiso 1 1 calc R . .
H14 H 0.1695 -0.1037 0.7928 0.102 Uiso 1 1 calc R . .
C12 C 0.08789(11) 0.2042(3) 0.65821(16) 0.0493(8) Uani 1 1 d . . .
H15 H 0.0690 0.1789 0.6724 0.059 Uiso 1 1 calc R . .
H16 H 0.1058 0.2588 0.6857 0.059 Uiso 1 1 calc R . .
N1 N 0.10816(7) 0.39172(18) 0.62502(10) 0.0324(5) Uani 1 1 d . . .
C13 C 0.06992(8) 0.3392(2) 0.58079(12) 0.0318(6) Uani 1 1 d . A .
C14 C 0.05903(10) 0.2483(3) 0.59621(15) 0.0438(7) Uani 1 1 d . . .
C15 C 0.02043(10) 0.2019(3) 0.55376(18) 0.0537(9) Uani 1 1 d . A .
H17 H 0.0126 0.1407 0.5642 0.064 Uiso 1 1 calc R . .
C16 C -0.00732(10) 0.2416(3) 0.49644(17) 0.0509(9) Uani 1 1 d . . .
C17 C 0.00638(9) 0.3284(2) 0.48113(14) 0.0390(7) Uani 1 1 d . A .
H18 H -0.0108 0.3544 0.4415 0.047 Uiso 1 1 calc R . .
C18 C 0.04475(8) 0.3780(2) 0.52270(12) 0.0308(6) Uani 1 1 d . . .
C19 C 0.10331(9) 0.4566(2) 0.66306(12) 0.0333(6) Uani 1 1 d . . .
C20 C 0.13916(9) 0.5055(2) 0.71146(13) 0.0373(6) Uani 1 1 d . . .
H19 H 0.1677 0.4909 0.7203 0.045 Uiso 1 1 calc R . .
C21 C 0.13348(10) 0.5742(3) 0.74624(13) 0.0431(7) Uani 1 1 d . . .
H20 H 0.1583 0.6070 0.7780 0.052 Uiso 1 1 calc R . .
C22 C 0.09215(11) 0.5974(3) 0.73613(14) 0.0466(8) Uani 1 1 d . . .
C23 C 0.05701(11) 0.5471(3) 0.68922(14) 0.0467(8) Uani 1 1 d . . .
H21 H 0.0286 0.5601 0.6814 0.056 Uiso 1 1 calc R . .
C24 C 0.06214(9) 0.4791(3) 0.65370(13) 0.0394(7) Uani 1 1 d . . .
H22 H 0.0372 0.4465 0.6221 0.047 Uiso 1 1 calc R . .
C25 C 0.08573(14) 0.6741(3) 0.77354(17) 0.0612(10) Uani 1 1 d . . .
H23 H 0.0668 0.7279 0.7474 0.092 Uiso 1 1 calc R . .
H24 H 0.1140 0.7020 0.8039 0.092 Uiso 1 1 calc R . .
H25 H 0.0722 0.6420 0.7935 0.092 Uiso 1 1 calc R . .
C26A C -0.05353(13) 0.1990(3) 0.4572(2) 0.0447(12) Uani 0.763(7) 1 d PDU A 1
C27A C -0.0513(4) 0.0870(7) 0.4497(5) 0.065(3) Uani 0.763(7) 1 d PDU A 1
H26 H -0.0356 0.0551 0.4894 0.097 Uiso 0.763(7) 1 calc PR A 1
H27 H -0.0360 0.0739 0.4285 0.097 Uiso 0.763(7) 1 calc PR A 1
H28 H -0.0808 0.0597 0.4263 0.097 Uiso 0.763(7) 1 calc PR A 1
C28A C -0.08065(14) 0.2178(4) 0.4869(3) 0.0614(16) Uani 0.763(7) 1 d PDU A 1
H29 H -0.0655 0.1890 0.5275 0.092 Uiso 0.763(7) 1 calc PR A 1
H30 H -0.1093 0.1864 0.4626 0.092 Uiso 0.763(7) 1 calc PR A 1
H31 H -0.0843 0.2899 0.4895 0.092 Uiso 0.763(7) 1 calc PR A 1
C29A C -0.0773(2) 0.2464(5) 0.3942(3) 0.0534(17) Uani 0.763(7) 1 d PDU A 1
H32 H -0.1065 0.2177 0.3702 0.080 Uiso 0.763(7) 1 calc PR A 1
H33 H -0.0610 0.2329 0.3745 0.080 Uiso 0.763(7) 1 calc PR A 1
H34 H -0.0795 0.3188 0.3978 0.080 Uiso 0.763(7) 1 calc PR A 1
C26B C -0.0460(4) 0.1788(9) 0.4344(5) 0.030(3) Uani 0.237(7) 1 d PDU A 2
C27B C -0.0833(6) 0.2500(15) 0.4140(9) 0.040(4) Uani 0.237(7) 1 d PDU A 2
H35 H -0.0762 0.3141 0.4029 0.060 Uiso 0.237(7) 1 calc PR A 2
H36 H -0.0887 0.2606 0.4468 0.060 Uiso 0.237(7) 1 calc PR A 2
H37 H -0.1094 0.2219 0.3790 0.060 Uiso 0.237(7) 1 calc PR A 2
C28B C -0.0409(4) 0.1589(11) 0.3793(6) 0.046(4) Uani 0.237(7) 1 d PDU A 2
H38 H -0.0319 0.2208 0.3686 0.069 Uiso 0.237(7) 1 calc PR A 2
H39 H -0.0687 0.1364 0.3450 0.069 Uiso 0.237(7) 1 calc PR A 2
H40 H -0.0188 0.1072 0.3898 0.069 Uiso 0.237(7) 1 calc PR A 2
C29B C -0.0541(11) 0.0795(14) 0.4563(13) 0.040(6) Uani 0.237(7) 1 d PDU A 2
H41 H -0.0575 0.0919 0.4906 0.059 Uiso 0.237(7) 1 calc PR A 2
H42 H -0.0294 0.0346 0.4686 0.059 Uiso 0.237(7) 1 calc PR A 2
H43 H -0.0806 0.0484 0.4236 0.059 Uiso 0.237(7) 1 calc PR A 2
C30 C 0.05684(8) 0.4762(2) 0.50604(12) 0.0306(6) Uani 1 1 d . A .
H44 H 0.0756 0.5137 0.5438 0.037 Uiso 1 1 calc R . .
H45 H 0.0298 0.5154 0.4820 0.037 Uiso 1 1 calc R . .
O2 O 0.13304(6) 0.35199(14) 0.53749(8) 0.0308(4) Uani 1 1 d . . .
C31 C 0.11875(8) 0.41795(19) 0.49081(11) 0.0278(5) Uani 1 1 d . A .
C32 C 0.14046(9) 0.4268(2) 0.45910(12) 0.0336(6) Uani 1 1 d . . .
C33 C 0.12098(11) 0.4850(3) 0.40652(15) 0.0448(7) Uani 1 1 d . A .
H46 H 0.1351 0.4900 0.3844 0.054 Uiso 1 1 calc R . .
C34 C 0.08195(11) 0.5355(3) 0.38545(16) 0.0478(8) Uani 1 1 d . . .
C35 C 0.06296(9) 0.5301(2) 0.41929(13) 0.0362(6) Uani 1 1 d . A .
H47 H 0.0370 0.5669 0.4065 0.043 Uiso 1 1 calc R . .
C36 C 0.07990(8) 0.47329(19) 0.47130(12) 0.0284(5) Uani 1 1 d . . .
C37 C 0.18293(10) 0.3705(3) 0.47768(14) 0.0441(7) Uani 1 1 d . A .
C38 C 0.21793(10) 0.3907(4) 0.54369(16) 0.0593(11) Uani 1 1 d . . .
H48 H 0.2447 0.3553 0.5538 0.089 Uiso 1 1 calc R A .
H49 H 0.2077 0.3670 0.5698 0.089 Uiso 1 1 calc R . .
H50 H 0.2237 0.4627 0.5497 0.089 Uiso 1 1 calc R . .
C39 C 0.20226(12) 0.4013(4) 0.43971(18) 0.0675(12) Uani 1 1 d . . .
H51 H 0.2064 0.4740 0.4420 0.101 Uiso 1 1 calc R A .
H52 H 0.1824 0.3816 0.3977 0.101 Uiso 1 1 calc R . .
H53 H 0.2303 0.3681 0.4552 0.101 Uiso 1 1 calc R . .
C40 C 0.17366(14) 0.2582(3) 0.46894(19) 0.0607(10) Uani 1 1 d . . .
H54 H 0.2008 0.2219 0.4824 0.091 Uiso 1 1 calc R A .
H55 H 0.1531 0.2442 0.4262 0.091 Uiso 1 1 calc R . .
H56 H 0.1611 0.2366 0.4926 0.091 Uiso 1 1 calc R . .
C41B C 0.0558(10) 0.577(2) 0.3198(12) 0.059(4) Uani 0.44(7) 1 d P A 1
H60 H 0.0742 0.5758 0.3024 0.089 Uiso 0.44(7) 1 calc PR A 1
H61 H 0.0469 0.6462 0.3203 0.089 Uiso 0.44(7) 1 calc PR A 1
H62 H 0.0300 0.5358 0.2953 0.089 Uiso 0.44(7) 1 calc PR A 1
C41A C 0.0670(10) 0.610(3) 0.3344(15) 0.074(7) Uani 0.56(7) 1 d P A 2
H57 H 0.0853 0.6040 0.3171 0.112 Uiso 0.56(7) 1 calc PR A 2
H58 H 0.0694 0.6781 0.3499 0.112 Uiso 0.56(7) 1 calc PR A 2
H59 H 0.0367 0.5964 0.3033 0.112 Uiso 0.56(7) 1 calc PR A 2
Li1 Li 0.09739(17) 0.2358(4) 0.5223(2) 0.0431(12) Uani 1 1 d . A .
Cl1 Cl 0.20576(2) 0.30385(5) 0.72274(3) 0.03778(19) Uani 1 1 d . . .
O3 O 0.18783(6) 0.48005(14) 0.63776(8) 0.0316(4) Uani 1 1 d . . .
C42 C 0.23401(9) 0.4999(2) 0.68152(14) 0.0409(7) Uani 1 1 d . A .
H63 H 0.2527 0.4507 0.6772 0.049 Uiso 1 1 calc R . .
H64 H 0.2401 0.4966 0.7232 0.049 Uiso 1 1 calc R . .
C43 C 0.24185(11) 0.6036(3) 0.66698(16) 0.0494(8) Uani 1 1 d . . .
H65 H 0.2481 0.6026 0.6343 0.059 Uiso 1 1 calc R A .
H66 H 0.2662 0.6364 0.7028 0.059 Uiso 1 1 calc R . .
C44 C 0.19863(12) 0.6558(2) 0.64686(17) 0.0494(8) Uani 1 1 d . A .
H67 H 0.1965 0.6759 0.6818 0.059 Uiso 1 1 calc R . .
H68 H 0.1946 0.7155 0.6220 0.059 Uiso 1 1 calc R . .
C45 C 0.16581(10) 0.5741(2) 0.60995(14) 0.0378(6) Uani 1 1 d . A .
H69 H 0.1391 0.5815 0.6115 0.045 Uiso 1 1 calc R . .
H70 H 0.1578 0.5770 0.5674 0.045 Uiso 1 1 calc R . .
O4 O 0.06742(9) 0.18011(19) 0.44278(10) 0.0533(6) Uani 1 1 d . . .
C46A C 0.0499(2) 0.0848(4) 0.4282(2) 0.0670(16) Uani 0.763(6) 1 d PDU A 1
H71 H 0.0371 0.0668 0.4525 0.080 Uiso 0.763(6) 1 calc PR A 1
H72 H 0.0728 0.0353 0.4362 0.080 Uiso 0.763(6) 1 calc PR A 1
C47A C 0.0149(2) 0.0853(5) 0.3615(3) 0.087(2) Uani 0.763(6) 1 d PDU A 1
H73 H -0.0142 0.0983 0.3552 0.104 Uiso 0.763(6) 1 calc PR A 1
H74 H 0.0143 0.0212 0.3421 0.104 Uiso 0.763(6) 1 calc PR A 1
C48A C 0.0296(2) 0.1714(4) 0.3377(2) 0.0667(15) Uani 0.763(6) 1 d PDU A 1
H75 H 0.0523 0.1496 0.3296 0.080 Uiso 0.763(6) 1 calc PR A 1
H76 H 0.0049 0.2006 0.3007 0.080 Uiso 0.763(6) 1 calc PR A 1
C49A C 0.04746(19) 0.2434(4) 0.3894(2) 0.0506(13) Uani 0.763(6) 1 d PDU A 1
H77 H 0.0693 0.2882 0.3894 0.061 Uiso 0.763(6) 1 calc PR A 1
H78 H 0.0239 0.2846 0.3873 0.061 Uiso 0.763(6) 1 calc PR A 1
C46B C 0.0735(7) 0.0623(11) 0.4289(7) 0.056(3) Uani 0.237(6) 1 d PDU A 2
H79 H 0.0949 0.0295 0.4672 0.068 Uiso 0.237(6) 1 calc PR A 2
H80 H 0.0454 0.0271 0.4126 0.068 Uiso 0.237(6) 1 calc PR A 2
C47B C 0.0880(7) 0.0523(13) 0.3866(8) 0.077(4) Uani 0.237(6) 1 d PDU A 2
H81 H 0.0802 -0.0136 0.3663 0.093 Uiso 0.237(6) 1 calc PR A 2
H82 H 0.1197 0.0633 0.4061 0.093 Uiso 0.237(6) 1 calc PR A 2
C48B C 0.0620(8) 0.1362(13) 0.3438(7) 0.076(4) Uani 0.237(6) 1 d PDU A 2
H83 H 0.0322 0.1137 0.3135 0.091 Uiso 0.237(6) 1 calc PR A 2
H84 H 0.0763 0.1613 0.3227 0.091 Uiso 0.237(6) 1 calc PR A 2
C49B C 0.0610(8) 0.2163(13) 0.3845(8) 0.060(4) Uani 0.237(6) 1 d PDU A 2
H85 H 0.0840 0.2660 0.3933 0.072 Uiso 0.237(6) 1 calc PR A 2
H86 H 0.0327 0.2512 0.3620 0.072 Uiso 0.237(6) 1 calc PR A 2
C50A C 0.1759(4) 0.7563(8) 0.4370(4) 0.099(3) Uani 0.624(8) 1 d PDU B 1
C51A C 0.1857(4) 0.6981(8) 0.4037(4) 0.105(4) Uani 0.624(8) 1 d PDU B 1
H87 H 0.2001 0.6366 0.4206 0.126 Uiso 0.624(8) 1 calc PR B 1
C52A C 0.1761(4) 0.7217(8) 0.3465(4) 0.104(3) Uani 0.624(8) 1 d PDU B 1
H88 H 0.1804 0.6757 0.3223 0.125 Uiso 0.624(8) 1 calc PR B 1
C53A C 0.1599(4) 0.8170(9) 0.3269(5) 0.119(4) Uani 0.624(8) 1 d PDU B 1
H89 H 0.1578 0.8415 0.2912 0.142 Uiso 0.624(8) 1 calc PR B 1
C54A C 0.1469(5) 0.8777(10) 0.3572(5) 0.161(5) Uani 0.624(8) 1 d PDU B 1
H90 H 0.1341 0.9410 0.3410 0.193 Uiso 0.624(8) 1 calc PR B 1
C55A C 0.1523(5) 0.8465(9) 0.4118(5) 0.152(5) Uani 0.624(8) 1 d PDU B 1
H91 H 0.1407 0.8838 0.4312 0.182 Uiso 0.624(8) 1 calc PR B 1
C56A C 0.1871(4) 0.7303(8) 0.4984(5) 0.105(3) Uani 0.624(8) 1 d PDU B 1
H92 H 0.1780 0.7845 0.5147 0.158 Uiso 0.624(8) 1 calc PR B 1
H93 H 0.2186 0.7209 0.5241 0.158 Uiso 0.624(8) 1 calc PR B 1
H94 H 0.1722 0.6683 0.4973 0.158 Uiso 0.624(8) 1 calc PR B 1
C50B C 0.1939(5) 0.7508(11) 0.4507(7) 0.109(6) Uani 0.376(8) 1 d PDU B 2
C51B C 0.1833(5) 0.7216(12) 0.3945(7) 0.066(3) Uani 0.376(8) 1 d PDU B 2
H95 H 0.1824 0.6517 0.3874 0.079 Uiso 0.376(8) 1 calc PR B 2
C52B C 0.1737(6) 0.7834(14) 0.3476(8) 0.139(7) Uani 0.376(8) 1 d PDU B 2
H96 H 0.1664 0.7580 0.3094 0.167 Uiso 0.376(8) 1 calc PR B 2
C53B C 0.1751(6) 0.8855(13) 0.3586(8) 0.100(4) Uani 0.376(8) 1 d PDU B 2
H97 H 0.1679 0.9313 0.3268 0.120 Uiso 0.376(8) 1 calc PR B 2
C54B C 0.1869(6) 0.9220(13) 0.4148(7) 0.120(5) Uani 0.376(8) 1 d PDU B 2
H98 H 0.1892 0.9919 0.4225 0.144 Uiso 0.376(8) 1 calc PR B 2
C55B C 0.1951(6) 0.8542(9) 0.4595(7) 0.100(4) Uani 0.376(8) 1 d PDU B 2
H99 H 0.2017 0.8787 0.4976 0.120 Uiso 0.376(8) 1 calc PR B 2
C56B C 0.2056(9) 0.6854(18) 0.5027(9) 0.151(8) Uani 0.376(8) 1 d PDU B 2
H100 H 0.2081 0.7256 0.5358 0.227 Uiso 0.376(8) 1 calc PR B 2
H101 H 0.2334 0.6525 0.5158 0.227 Uiso 0.376(8) 1 calc PR B 2
H102 H 0.1829 0.6346 0.4910 0.227 Uiso 0.376(8) 1 calc PR B 2
C57A C 0.0569(5) 0.8355(13) 0.3689(6) 0.147(4) Uani 0.50 1 d PDU C -1
C58A C 0.0139(5) 0.8035(12) 0.3414(6) 0.141(4) Uani 0.50 1 d PDU C -1
H103 H 0.0042 0.7754 0.3657 0.169 Uiso 0.50 1 calc PR C -1
C59A C -0.0147(5) 0.8108(13) 0.2808(7) 0.147(4) Uani 0.50 1 d PDU C -1
H104 H -0.0433 0.7844 0.2630 0.177 Uiso 0.50 1 calc PR C -1
C60A C -0.0014(7) 0.8570(11) 0.2461(10) 0.152(4) Uani 0.50 1 d PDU C -1
H105 H -0.0199 0.8562 0.2035 0.183 Uiso 0.50 1 calc PR C -1
C61A C 0.0382(5) 0.9044(13) 0.2719(6) 0.142(4) Uani 0.50 1 d PDU C -1
H106 H 0.0451 0.9460 0.2486 0.170 Uiso 0.50 1 calc PR C -1
C62A C 0.0680(5) 0.8897(13) 0.3334(6) 0.147(4) Uani 0.50 1 d PDU C -1
H107 H 0.0964 0.9174 0.3512 0.177 Uiso 0.50 1 calc PR C -1
C63A C 0.0872(6) 0.8023(17) 0.4319(7) 0.184(6) Uani 0.50 1 d PDU C -1
H108 H 0.0712 0.7622 0.4456 0.275 Uiso 0.50 1 calc PR C -1
H109 H 0.0998 0.8609 0.4580 0.275 Uiso 0.50 1 calc PR C -1
H110 H 0.1104 0.7617 0.4337 0.275 Uiso 0.50 1 calc PR C -1

loop_
_atom_site_aniso_label
_atom_site_aniso_U_11
_atom_site_aniso_U_22
_atom_site_aniso_U_33
_atom_site_aniso_U_23
_atom_site_aniso_U_13
_atom_site_aniso_U_12
Cr1 0.0201(2) 0.0284(2) 0.0237(2) 0.00170(15) 0.00357(17) 0.00032(15)
O1 0.0301(10) 0.0290(10) 0.0266(9) 0.0044(7) 0.0022(8) -0.0023(8)
C1 0.0317(14) 0.0293(13) 0.0252(13) 0.0052(11) -0.0042(11) -0.0061(11)
C2 0.0430(17) 0.0283(14) 0.0263(14) -0.0008(11) -0.0021(12) -0.0057(12)
C3 0.0413(17) 0.0312(15) 0.0301(15) 0.0053(12) -0.0088(13) -0.0034(13)
C4 0.0408(18) 0.0389(17) 0.0419(18) 0.0116(14) -0.0046(15) -0.0125(14)
C5 0.0382(17) 0.052(2) 0.0474(19) 0.0174(16) 0.0050(15) -0.0115(15)
C6 0.0285(14) 0.0450(17) 0.0385(16) 0.0146(14) -0.0007(13) -0.0081(13)
C7 0.060(2) 0.0329(15) 0.0297(15) 0.0030(12) 0.0113(14) 0.0107(14)
C8 0.097(3) 0.044(2) 0.0308(17) 0.0021(14) 0.0136(19) 0.020(2)
C9 0.054(2) 0.051(2) 0.051(2) -0.0033(16) 0.0291(17) 0.0061(16)
C10 0.094(3) 0.049(2) 0.045(2) 0.0125(16) 0.027(2) 0.033(2)
C11 0.055(2) 0.053(2) 0.054(2) 0.0276(18) 0.0002(18) -0.0134(18)
C12 0.0324(16) 0.059(2) 0.0444(18) 0.0202(16) 0.0117(14) 0.0006(14)
N1 0.0213(10) 0.0387(13) 0.0258(11) -0.0002(9) 0.0045(9) -0.0035(9)
C13 0.0197(12) 0.0374(15) 0.0299(13) 0.0003(11) 0.0073(11) -0.0029(10)
C14 0.0270(14) 0.0431(17) 0.0469(18) 0.0090(14) 0.0094(13) -0.0025(12)
C15 0.0277(15) 0.0422(18) 0.067(2) 0.0157(16) 0.0081(15) -0.0073(13)
C16 0.0234(14) 0.0391(17) 0.060(2) 0.0063(15) 0.0004(14) -0.0040(12)
C17 0.0210(13) 0.0356(15) 0.0381(16) 0.0021(12) -0.0001(12) -0.0013(11)
C18 0.0207(12) 0.0313(13) 0.0314(13) -0.0006(11) 0.0073(10) 0.0015(10)
C19 0.0274(13) 0.0417(15) 0.0256(13) 0.0044(11) 0.0103(11) 0.0020(11)
C20 0.0282(14) 0.0473(17) 0.0296(14) -0.0007(12) 0.0104(12) -0.0014(12)
C21 0.0389(16) 0.0521(19) 0.0280(14) -0.0024(13) 0.0103(13) 0.0025(14)
C22 0.0487(18) 0.057(2) 0.0304(15) 0.0029(14) 0.0183(14) 0.0117(15)
C23 0.0346(16) 0.068(2) 0.0332(16) 0.0049(15) 0.0147(13) 0.0111(15)
C24 0.0276(14) 0.0565(19) 0.0284(14) 0.0064(13) 0.0107(12) 0.0033(13)
C25 0.065(2) 0.074(3) 0.043(2) -0.0011(18) 0.0276(19) 0.019(2)
C26A 0.0225(19) 0.033(2) 0.060(3) -0.009(2) 0.008(2) -0.0048(15)
C27A 0.033(4) 0.037(4) 0.076(6) 0.004(3) -0.005(4) -0.008(3)
C28A 0.023(2) 0.059(3) 0.088(4) -0.006(3) 0.020(2) -0.0063(19)
C29A 0.027(3) 0.041(3) 0.059(4) -0.002(3) -0.001(2) -0.004(2)
C26B 0.020(5) 0.027(6) 0.030(6) -0.009(5) 0.004(5) -0.002(4)
C27B 0.015(6) 0.048(8) 0.049(11) -0.001(8) 0.011(6) -0.005(5)
C28B 0.028(6) 0.050(8) 0.045(7) -0.025(6) 0.010(6) -0.004(5)
C29B 0.042(12) 0.021(8) 0.065(12) -0.027(7) 0.034(11) -0.008(8)
C30 0.0234(12) 0.0283(13) 0.0310(13) -0.0009(10) 0.0079(11) 0.0044(10)
O2 0.0258(9) 0.0335(10) 0.0248(9) 0.0044(7) 0.0074(8) 0.0059(7)
C31 0.0234(12) 0.0244(12) 0.0242(12) 0.0011(9) 0.0044(10) 0.0024(9)
C32 0.0273(13) 0.0362(14) 0.0301(14) 0.0020(11) 0.0102(11) 0.0049(11)
C33 0.0428(17) 0.0512(19) 0.0435(17) 0.0151(14) 0.0247(15) 0.0107(14)
C34 0.0447(18) 0.0513(19) 0.0469(19) 0.0215(15) 0.0236(15) 0.0158(15)
C35 0.0283(13) 0.0316(14) 0.0383(15) 0.0093(12) 0.0101(12) 0.0061(11)
C36 0.0232(12) 0.0247(12) 0.0280(13) -0.0018(10) 0.0069(10) -0.0016(9)
C37 0.0316(15) 0.063(2) 0.0330(15) 0.0037(14) 0.0136(13) 0.0152(14)
C38 0.0243(15) 0.102(3) 0.0409(18) -0.0023(19) 0.0100(14) 0.0131(17)
C39 0.045(2) 0.112(4) 0.052(2) 0.021(2) 0.0296(18) 0.027(2)
C40 0.062(2) 0.060(2) 0.057(2) 0.0026(18) 0.0292(19) 0.0290(19)
C41B 0.054(10) 0.064(10) 0.049(8) 0.021(7) 0.020(7) 0.005(6)
C41A 0.051(10) 0.101(15) 0.073(12) 0.055(10) 0.033(9) 0.033(9)
Li1 0.041(3) 0.038(3) 0.027(2) 0.000(2) 0.002(2) 0.001(2)
Cl1 0.0338(4) 0.0357(4) 0.0249(3) 0.0019(3) 0.0022(3) 0.0015(3)
O3 0.0197(9) 0.0315(10) 0.0311(10) 0.0013(8) 0.0047(8) -0.0010(7)
C42 0.0194(13) 0.0457(17) 0.0412(16) -0.0048(13) 0.0046(12) -0.0052(11)
C43 0.0393(17) 0.0498(19) 0.0486(19) -0.0127(15) 0.0158(15) -0.0183(15)
C44 0.0487(19) 0.0356(16) 0.0479(19) -0.0077(14) 0.0142(16) -0.0112(14)
C45 0.0332(14) 0.0283(13) 0.0399(16) 0.0012(12) 0.0109(12) -0.0007(11)
O4 0.0581(15) 0.0495(13) 0.0269(11) 0.0023(10) 0.0046(10) -0.0086(11)
C46A 0.084(4) 0.046(3) 0.052(3) -0.008(2) 0.022(3) -0.019(3)
C47A 0.102(4) 0.079(4) 0.047(3) -0.011(3) 0.017(3) -0.038(3)
C48A 0.079(3) 0.065(3) 0.032(2) -0.006(2) 0.012(2) -0.012(3)
C49A 0.062(3) 0.049(3) 0.0222(19) 0.0023(19) 0.009(2) -0.001(2)
C46B 0.070(7) 0.031(5) 0.055(5) -0.022(4) 0.024(5) 0.002(5)
C47B 0.089(8) 0.064(6) 0.066(6) -0.015(6) 0.032(6) -0.010(6)
C48B 0.091(7) 0.073(6) 0.043(5) -0.015(5) 0.022(5) -0.012(6)
C49B 0.078(6) 0.056(6) 0.031(5) -0.002(5) 0.018(5) -0.014(5)
C50A 0.146(8) 0.100(7) 0.079(5) 0.010(5) 0.078(6) 0.024(6)
C51A 0.146(9) 0.067(7) 0.092(7) -0.007(5) 0.056(6) -0.004(6)
C52A 0.146(7) 0.109(7) 0.111(6) 0.043(6) 0.105(6) 0.048(6)
C53A 0.100(8) 0.140(10) 0.096(8) 0.015(7) 0.037(6) 0.001(7)
C54A 0.150(10) 0.186(11) 0.097(7) 0.013(7) 0.031(7) 0.037(9)
C55A 0.185(11) 0.133(9) 0.093(7) 0.020(7) 0.043(8) 0.022(8)
C56A 0.142(9) 0.097(7) 0.082(6) 0.007(5) 0.063(6) 0.031(6)
C50B 0.144(11) 0.067(8) 0.092(8) 0.003(7) 0.045(9) -0.003(8)
C51B 0.085(7) 0.046(6) 0.103(8) -0.019(6) 0.074(6) -0.013(5)
C52B 0.146(12) 0.114(11) 0.094(10) 0.017(9) 0.018(10) 0.028(11)
C53B 0.102(10) 0.118(10) 0.103(9) 0.026(8) 0.069(8) 0.001(9)
C54B 0.121(11) 0.128(11) 0.115(9) 0.024(8) 0.063(9) -0.006(9)
C55B 0.143(11) 0.083(8) 0.090(8) -0.005(7) 0.072(8) -0.003(8)
C56B 0.193(18) 0.139(15) 0.096(11) 0.025(11) 0.057(13) 0.051(13)
C57A 0.145(7) 0.185(9) 0.110(6) -0.002(6) 0.067(6) 0.066(7)
C58A 0.147(7) 0.159(9) 0.110(6) -0.019(7) 0.063(6) 0.051(7)
C59A 0.157(8) 0.149(9) 0.114(7) -0.013(8) 0.055(6) 0.037(8)
C60A 0.163(8) 0.161(9) 0.108(7) -0.010(8) 0.054(6) 0.047(9)
C61A 0.142(8) 0.177(9) 0.108(6) -0.010(7) 0.066(6) 0.061(8)
C62A 0.141(7) 0.192(9) 0.114(7) -0.003(7) 0.070(6) 0.067(7)
C63A 0.168(10) 0.202(12) 0.131(8) 0.014(9) 0.044(8) 0.053(10)

loop_
_atom_type_symbol
_atom_type_description
_atom_type_scat_dispersion_real
_atom_type_scat_dispersion_imag
_atom_type_scat_source
C C 0.0033 0.0016 'International Tables Vol C Tables 4.2.6.8 and 6.1.1.4'
H H 0.0000 0.0000 'International Tables Vol C Tables 4.2.6.8 and 6.1.1.4'
N N 0.0061 0.0033 'International Tables Vol C Tables 4.2.6.8 and 6.1.1.4'
O O 0.0106 0.0060 'International Tables Vol C Tables 4.2.6.8 and 6.1.1.4'
Cr Cr 0.3209 0.6236 'International Tables Vol C Tables 4.2.6.8 and 6.1.1.4'
Li Li -0.0003 0.0001 'International Tables Vol C Tables 4.2.6.8 and 6.1.1.4'
Cl Cl 0.1484 0.1585 'International Tables Vol C Tables 4.2.6.8 and 6.1.1.4'

loop_
_geom_angle_atom_site_label_1
_geom_angle_atom_site_label_2
_geom_angle_atom_site_label_3
_geom_angle
N1 Cr1 O1 98.88(10)
N1 Cr1 O2 97.09(9)
O1 Cr1 O2 81.03(8)
N1 Cr1 O3 96.27(9)
O1 Cr1 O3 163.83(9)
O2 Cr1 O3 91.53(8)
N1 Cr1 Cl1 103.23(7)
O1 Cr1 Cl1 92.24(6)
O2 Cr1 Cl1 159.37(6)
O3 Cr1 Cl1 89.78(6)
N1 Cr1 Li1 84.87(14)
O1 Cr1 Li1 42.66(12)
O2 Cr1 Li1 43.24(13)
O3 Cr1 Li1 134.12(13)
Cl1 Cr1 Li1 134.78(11)
C1 O1 Li1 130.4(2)
C1 O1 Cr1 131.27(18)
Li1 O1 Cr1 93.59(18)
O1 C1 C6 118.8(3)
O1 C1 C2 120.0(3)
C6 C1 C2 121.2(3)
C3 C2 C1 116.5(3)
C3 C2 C7 120.5(3)
C1 C2 C7 123.0(3)
C4 C3 C2 124.0(3)
C4 C3 H1 118.0
C2 C3 H1 118.0
C5 C4 C3 117.4(3)
C5 C4 C11 121.0(4)
C3 C4 C11 121.5(4)
C4 C5 C6 122.5(4)
C4 C5 H2 118.7
C6 C5 H2 118.7
C5 C6 C1 118.3(3)
C5 C6 C12 118.4(3)
C1 C6 C12 123.3(3)
C2 C7 C8 109.1(3)
C2 C7 C10 112.7(3)
C8 C7 C10 106.2(3)
C2 C7 C9 111.3(3)
C8 C7 C9 111.0(3)
C10 C7 C9 106.4(3)
C7 C8 H3 109.5
C7 C8 H4 109.5
H3 C8 H4 109.5
C7 C8 H5 109.5
H3 C8 H5 109.5
H4 C8 H5 109.5
C7 C9 H6 109.5
C7 C9 H7 109.5
H6 C9 H7 109.5
C7 C9 H8 109.5
H6 C9 H8 109.5
H7 C9 H8 109.5
C7 C10 H9 109.5
C7 C10 H10 109.5
H9 C10 H10 109.5
C7 C10 H11 109.5
H9 C10 H11 109.5
H10 C10 H11 109.5
C4 C11 H12 109.5
C4 C11 H13 109.5
H12 C11 H13 109.5
C4 C11 H14 109.5
H12 C11 H14 109.5
H13 C11 H14 109.5
C14 C12 C6 117.0(3)
C14 C12 H15 108.0
C6 C12 H15 108.0
C14 C12 H16 108.0
C6 C12 H16 108.0
H15 C12 H16 107.3
C19 N1 C13 116.7(2)
C19 N1 Cr1 132.94(18)
C13 N1 Cr1 109.90(18)
C18 C13 C14 120.9(3)
C18 C13 N1 119.8(2)
C14 C13 N1 119.4(3)
C18 C13 Li1 78.0(2)
C14 C13 Li1 87.6(2)
N1 C13 Li1 103.2(2)
C15 C14 C13 118.3(3)
C15 C14 C12 121.3(3)
C13 C14 C12 120.4(3)
C14 C15 C16 122.6(3)
C14 C15 H17 118.7
C16 C15 H17 118.7
C15 C16 C17 117.3(3)
C15 C16 C26A 119.4(3)
C17 C16 C26A 122.7(3)
C15 C16 C26B 126.8(5)
C17 C16 C26B 112.0(5)
C26A C16 C26B 28.7(4)
C16 C17 C18 121.7(3)
C16 C17 H18 119.1
C18 C17 H18 119.1
C13 C18 C17 118.9(3)
C13 C18 C30 120.7(2)
C17 C18 C30 120.3(2)
C13 C18 Li1 71.47(19)
C17 C18 Li1 94.4(2)
C30 C18 Li1 107.5(2)
N1 C19 C24 121.6(3)
N1 C19 C20 121.8(3)
C24 C19 C20 116.6(3)
C21 C20 C19 121.0(3)
C21 C20 H19 119.5
C19 C20 H19 119.5
C20 C21 C22 122.1(3)
C20 C21 H20 119.0
C22 C21 H20 119.0
C23 C22 C21 116.6(3)
C23 C22 C25 121.1(3)
C21 C22 C25 122.2(3)
C24 C23 C22 121.9(3)
C24 C23 H21 119.0
C22 C23 H21 119.0
C23 C24 C19 121.7(3)
C23 C24 H22 119.1
C19 C24 H22 119.1
C22 C25 H23 109.5
C22 C25 H24 109.5
H23 C25 H24 109.5
C22 C25 H25 109.5
H23 C25 H25 109.5
H24 C25 H25 109.5
C27A C26A C29A 107.8(6)
C27A C26A C16 109.8(5)
C29A C26A C16 111.2(4)
C27A C26A C28A 108.3(6)
C29A C26A C28A 108.8(4)
C16 C26A C28A 110.8(4)
C26A C27A H26 109.5
C26A C27A H27 109.5
H26 C27A H27 109.5
C26A C27A H28 109.5
H26 C27A H28 109.5
H27 C27A H28 109.5
C26A C28A H29 109.5
C26A C28A H30 109.5
H29 C28A H30 109.5
C26A C28A H31 109.5
H29 C28A H31 109.5
H30 C28A H31 109.5
C26A C29A H32 109.5
C26A C29A H33 109.5
H32 C29A H33 109.5
C26A C29A H34 109.5
H32 C29A H34 109.5
H33 C29A H34 109.5
C27B C26B C29B 111.7(14)
C27B C26B C28B 107.4(11)
C29B C26B C28B 109.4(12)
C27B C26B C16 99.2(11)
C29B C26B C16 107.1(14)
C28B C26B C16 121.6(9)
C26B C27B H35 109.5
C26B C27B H36 109.5
H35 C27B H36 109.5
C26B C27B H37 109.5
H35 C27B H37 109.5
H36 C27B H37 109.5
C26B C28B H38 109.5
C26B C28B H39 109.5
H38 C28B H39 109.5
C26B C28B H40 109.5
H38 C28B H40 109.5
H39 C28B H40 109.5
C26B C29B H41 109.5
C26B C29B H42 109.5
H41 C29B H42 109.5
C26B C29B H43 109.5
H41 C29B H43 109.5
H42 C29B H43 109.5
C18 C30 C36 118.6(2)
C18 C30 H44 107.7
C36 C30 H44 107.7
C18 C30 H45 107.7
C36 C30 H45 107.7
H44 C30 H45 107.1
C31 O2 Li1 116.0(2)
C31 O2 Cr1 143.15(17)
Li1 O2 Cr1 92.54(17)
O2 C31 C32 120.7(2)
O2 C31 C36 119.7(2)
C32 C31 C36 119.5(2)
C33 C32 C31 118.1(3)
C33 C32 C37 119.0(3)
C31 C32 C37 122.8(2)
C34 C33 C32 122.8(3)
C34 C33 H46 118.6
C32 C33 H46 118.6
C35 C34 C33 117.6(3)
C35 C34 C41A 122.0(8)
C33 C34 C41A 119.1(8)
C35 C34 C41B 120.3(11)
C33 C34 C41B 120.8(11)
C41A C34 C41B 21.8(12)
C34 C35 C36 123.0(3)
C34 C35 H47 118.5
C36 C35 H47 118.5
C35 C36 C31 118.8(3)
C35 C36 C30 118.1(2)
C31 C36 C30 123.0(2)
C40 C37 C38 109.1(3)
C40 C37 C39 107.8(3)
C38 C37 C39 106.9(3)
C40 C37 C32 109.2(3)
C38 C37 C32 111.5(3)
C39 C37 C32 112.2(3)
C37 C38 H48 109.5
C37 C38 H49 109.5
H48 C38 H49 109.5
C37 C38 H50 109.5
H48 C38 H50 109.5
H49 C38 H50 109.5
C37 C39 H51 109.5
C37 C39 H52 109.5
H51 C39 H52 109.5
C37 C39 H53 109.5
H51 C39 H53 109.5
H52 C39 H53 109.5
C37 C40 H54 109.5
C37 C40 H55 109.5
H54 C40 H55 109.5
C37 C40 H56 109.5
H54 C40 H56 109.5
H55 C40 H56 109.5
C34 C41B H60 109.5
C34 C41B H61 109.5
H60 C41B H61 109.5
C34 C41B H62 109.5
H60 C41B H62 109.5
H61 C41B H62 109.5
C34 C41A H57 109.5
C34 C41A H58 109.5
H57 C41A H58 109.5
C34 C41A H59 109.5
H57 C41A H59 109.5
H58 C41A H59 109.5
O1 Li1 O4 142.0(3)
O1 Li1 O2 82.9(2)
O4 Li1 O2 118.3(3)
O1 Li1 C13 78.8(2)
O4 Li1 C13 131.8(3)
O2 Li1 C13 82.5(2)
O1 Li1 C18 108.5(2)
O4 Li1 C18 106.2(2)
O2 Li1 C18 80.0(2)
C13 Li1 C18 30.48(11)
O1 Li1 Cr1 43.75(12)
O4 Li1 Cr1 160.9(3)
O2 Li1 Cr1 44.23(12)
C13 Li1 Cr1 61.26(13)
C18 Li1 Cr1 80.55(16)
C45 O3 C42 109.3(2)
C45 O3 Cr1 125.53(15)
C42 O3 Cr1 124.88(17)
O3 C42 C43 104.9(2)
O3 C42 H63 110.8
C43 C42 H63 110.8
O3 C42 H64 110.8
C43 C42 H64 110.8
H63 C42 H64 108.8
C42 C43 C44 102.4(3)
C42 C43 H65 111.3
C44 C43 H65 111.3
C42 C43 H66 111.3
C44 C43 H66 111.3
H65 C43 H66 109.2
C45 C44 C43 101.8(3)
C45 C44 H67 111.4
C43 C44 H67 111.4
C45 C44 H68 111.4
C43 C44 H68 111.4
H67 C44 H68 109.3
O3 C45 C44 105.2(2)
O3 C45 H69 110.7
C44 C45 H69 110.7
O3 C45 H70 110.7
C44 C45 H70 110.7
H69 C45 H70 108.8
C46A O4 C49A 110.2(3)
C46A O4 C49B 102.3(8)
C49A O4 C49B 26.3(8)
C46A O4 C46B 32.6(7)
C49A O4 C46B 113.5(6)
C49B O4 C46B 93.0(8)
C46A O4 Li1 124.9(3)
C49A O4 Li1 121.7(3)
C49B O4 Li1 132.4(8)
C46B O4 Li1 122.8(6)
O4 C46A C47A 107.2(4)
O4 C46A H71 110.3
C47A C46A H71 110.3
O4 C46A H72 110.3
C47A C46A H72 110.3
H71 C46A H72 108.5
C46A C47A C48A 102.2(5)
C46A C47A H73 111.3
C48A C47A H73 111.3
C46A C47A H74 111.3
C48A C47A H74 111.3
H73 C47A H74 109.2
C49A C48A C47A 101.3(4)
C49A C48A H75 111.5
C47A C48A H75 111.5
C49A C48A H76 111.5
C47A C48A H76 111.5
H75 C48A H76 109.3
O4 C49A C48A 104.5(4)
O4 C49A H77 110.8
C48A C49A H77 110.8
O4 C49A H78 110.8
C48A C49A H78 110.8
H77 C49A H78 108.9
C47B C46B O4 113.3(12)
C47B C46B H79 108.9
O4 C46B H79 108.9
C47B C46B H80 108.9
O4 C46B H80 108.9
H79 C46B H80 107.7
C46B C47B C48B 99.2(14)
C46B C47B H81 111.9
C48B C47B H81 111.9
C46B C47B H82 111.9
C48B C47B H82 111.9
H81 C47B H82 109.6
C47B C48B C49B 103.9(13)
C47B C48B H83 111.0
C49B C48B H83 111.0
C47B C48B H84 111.0
C49B C48B H84 111.0
H83 C48B H84 109.0
O4 C49B C48B 115.8(13)
O4 C49B H85 108.3
C48B C49B H85 108.3
O4 C49B H86 108.3
C48B C49B H86 108.3
H85 C49B H86 107.4
C51A C50A C55A 119.1(8)
C51A C50A C56A 123.4(8)
C55A C50A C56A 117.4(7)
C50A C51A C52A 124.5(9)
C50A C51A H87 117.8
C52A C51A H87 117.8
C51A C52A C53A 115.3(8)
C51A C52A H88 122.3
C53A C52A H88 122.3
C54A C53A C52A 122.4(9)
C54A C53A H89 118.8
C52A C53A H89 118.8
C53A C54A C55A 120.1(9)
C53A C54A H90 119.9
C55A C54A H90 119.9
C54A C55A C50A 117.2(8)
C54A C55A H91 121.4
C50A C55A H91 121.4
C50A C56A H92 109.5
C50A C56A H93 109.5
H92 C56A H93 109.5
C50A C56A H94 109.5
H92 C56A H94 109.5
H93 C56A H94 109.5
C51B C50B C55B 115.3(12)
C51B C50B C56B 127.0(15)
C55B C50B C56B 117.7(14)
C52B C51B C50B 126.0(14)
C52B C51B H95 117.0
C50B C51B H95 117.0
C51B C52B C53B 116.5(15)
C51B C52B H96 121.8
C53B C52B H96 121.8
C54B C53B C52B 121.4(14)
C54B C53B H97 119.3
C52B C53B H97 119.3
C55B C54B C53B 118.4(14)
C55B C54B H98 120.8
C53B C54B H98 120.8
C54B C55B C50B 122.4(13)
C54B C55B H99 118.8
C50B C55B H99 118.8
C50B C56B H100 109.5
C50B C56B H101 109.5
H100 C56B H101 109.5
C50B C56B H102 109.5
H100 C56B H102 109.5
H101 C56B H102 109.5
C62A C57A C58A 116.6(13)
C62A C57A C63A 126.3(15)
C58A C57A C63A 116.9(14)
C59A C58A C57A 122.6(14)
C59A C58A H103 118.7
C57A C58A H103 118.7
C58A C59A C60A 118.8(16)
C58A C59A H104 120.6
C60A C59A H104 120.6
C59A C60A C61A 121.1(18)
C59A C60A H105 119.4
C61A C60A H105 119.4
C60A C61A C62A 118.4(16)
C60A C61A H106 120.8
C62A C61A H106 120.8
C57A C62A C61A 121.2(14)
C57A C62A H107 119.4
C61A C62A H107 119.4
C57A C63A H108 109.5
C57A C63A H109 109.5
H108 C63A H109 109.5
C57A C63A H110 109.5
H108 C63A H110 109.5
H109 C63A H110 109.5

loop_
_geom_bond_atom_site_label_1
_geom_bond_atom_site_label_2
_geom_bond_distance
Cr1 N1 1.921(2)
Cr1 O1 1.942(2)
Cr1 O2 1.9563(19)
Cr1 O3 2.0549(19)
Cr1 Cl1 2.2784(8)
Cr1 Li1 2.802(5)
O1 C1 1.373(3)
O1 Li1 1.903(5)
C1 C6 1.418(5)
C1 C2 1.420(5)
C2 C3 1.408(4)
C2 C7 1.527(5)
C3 C4 1.389(6)
C3 H1 0.9500
C4 C5 1.388(5)
C4 C11 1.521(5)
C5 C6 1.402(4)
C5 H2 0.9500
C6 C12 1.517(5)
C7 C8 1.530(5)
C7 C10 1.535(5)
C7 C9 1.543(5)
C8 H3 0.9800
C8 H4 0.9800
C8 H5 0.9800
C9 H6 0.9800
C9 H7 0.9800
C9 H8 0.9800
C10 H9 0.9800
C10 H10 0.9800
C10 H11 0.9800
C11 H12 0.9800
C11 H13 0.9800
C11 H14 0.9800
C12 C14 1.511(4)
C12 H15 0.9900
C12 H16 0.9900
N1 C19 1.396(4)
N1 C13 1.435(3)
C13 C18 1.395(4)
C13 C14 1.400(4)
C13 Li1 2.608(6)
C14 C15 1.392(4)
C15 C16 1.397(5)
C15 H17 0.9500
C16 C17 1.398(5)
C16 C26A 1.538(5)
C16 C26B 1.706(12)
C17 C18 1.400(4)
C17 H18 0.9500
C18 C30 1.518(4)
C18 Li1 2.691(6)
C19 C24 1.407(4)
C19 C20 1.408(4)
C20 C21 1.380(4)
C20 H19 0.9500
C21 C22 1.407(5)
C21 H20 0.9500
C22 C23 1.390(5)
C22 C25 1.515(5)
C23 C24 1.378(5)
C23 H21 0.9500
C24 H22 0.9500
C25 H23 0.9800
C25 H24 0.9800
C25 H25 0.9800
C26A C27A 1.519(10)
C26A C29A 1.537(9)
C26A C28A 1.554(7)
C27A H26 0.9800
C27A H27 0.9800
C27A H28 0.9800
C28A H29 0.9800
C28A H30 0.9800
C28A H31 0.9800
C29A H32 0.9800
C29A H33 0.9800
C29A H34 0.9800
C26B C27B 1.503(17)
C26B C29B 1.533(19)
C26B C28B 1.563(14)
C27B H35 0.9800
C27B H36 0.9800
C27B H37 0.9800
C28B H38 0.9800
C28B H39 0.9800
C28B H40 0.9800
C29B H41 0.9800
C29B H42 0.9800
C29B H43 0.9800
C30 C36 1.518(4)
C30 H44 0.9900
C30 H45 0.9900
O2 C31 1.367(3)
O2 Li1 1.921(6)
C31 C32 1.411(4)
C31 C36 1.423(4)
C32 C33 1.403(4)
C32 C37 1.541(4)
C33 C34 1.390(4)
C33 H46 0.9500
C34 C35 1.374(4)
C34 C41A 1.518(18)
C34 C41B 1.56(2)
C35 C36 1.386(4)
C35 H47 0.9500
C37 C40 1.529(6)
C37 C38 1.534(5)
C37 C39 1.536(5)
C38 H48 0.9800
C38 H49 0.9800
C38 H50 0.9800
C39 H51 0.9800
C39 H52 0.9800
C39 H53 0.9800
C40 H54 0.9800
C40 H55 0.9800
C40 H56 0.9800
C41B H60 0.9800
C41B H61 0.9800
C41B H62 0.9800
C41A H57 0.9800
C41A H58 0.9800
C41A H59 0.9800
Li1 O4 1.918(5)
O3 C45 1.462(3)
O3 C42 1.469(3)
C42 C43 1.502(5)
C42 H63 0.9900
C42 H64 0.9900
C43 C44 1.530(5)
C43 H65 0.9900
C43 H66 0.9900
C44 C45 1.526(4)
C44 H67 0.9900
C44 H68 0.9900
C45 H69 0.9900
C45 H70 0.9900
O4 C46A 1.385(6)
O4 C49A 1.458(5)
O4 C49B 1.494(19)
O4 C46B 1.656(14)
C46A C47A 1.522(8)
C46A H71 0.9900
C46A H72 0.9900
C47A C48A 1.529(8)
C47A H73 0.9900
C47A H74 0.9900
C48A C49A 1.499(7)
C48A H75 0.9900
C48A H76 0.9900
C49A H77 0.9900
C49A H78 0.9900
C46B C47B 1.455(17)
C46B H79 0.9900
C46B H80 0.9900
C47B C48B 1.512(17)
C47B H81 0.9900
C47B H82 0.9900
C48B C49B 1.520(17)
C48B H83 0.9900
C48B H84 0.9900
C49B H85 0.9900
C49B H86 0.9900
C50A C51A 1.345(10)
C50A C55A 1.424(10)
C50A C56A 1.472(11)
C51A C52A 1.380(10)
C51A H87 0.9500
C52A C53A 1.384(10)
C52A H88 0.9500
C53A C54A 1.379(11)
C53A H89 0.9500
C54A C55A 1.394(10)
C54A H90 0.9500
C55A H91 0.9500
C56A H92 0.9800
C56A H93 0.9800
C56A H94 0.9800
C50B C51B 1.363(12)
C50B C55B 1.399(13)
C50B C56B 1.477(15)
C51B C52B 1.362(13)
C51B H95 0.9500
C52B C53B 1.390(13)
C52B H96 0.9500
C53B C54B 1.384(13)
C53B H97 0.9500
C54B C55B 1.380(12)
C54B H98 0.9500
C55B H99 0.9500
C56B H100 0.9800
C56B H101 0.9800
C56B H102 0.9800
C57A C62A 1.390(12)
C57A C58A 1.393(12)
C57A C63A 1.486(15)
C58A C59A 1.365(12)
C58A H103 0.9500
C59A C60A 1.372(14)
C59A H104 0.9500
C60A C61A 1.374(14)
C60A H105 0.9500
C61A C62A 1.401(12)
C61A H106 0.9500
C62A H107 0.9500
C63A H108 0.9800
C63A H109 0.9800
C63A H110 0.9800

loop_
_geom_torsion_atom_site_label_1
_geom_torsion_atom_site_label_2
_geom_torsion_atom_site_label_3
_geom_torsion_atom_site_label_4
_geom_torsion
N1 Cr1 O1 C1 -84.3(3)
O2 Cr1 O1 C1 179.8(3)
O3 Cr1 O1 C1 116.4(3)
Cl1 Cr1 O1 C1 19.4(3)
Li1 Cr1 O1 C1 -156.7(3)
N1 Cr1 O1 Li1 72.4(2)
O2 Cr1 O1 Li1 -23.5(2)
O3 Cr1 O1 Li1 -86.9(3)
Cl1 Cr1 O1 Li1 176.1(2)
Li1 O1 C1 C6 -78.2(4)
Cr1 O1 C1 C6 70.6(3)
Li1 O1 C1 C2 100.2(4)
Cr1 O1 C1 C2 -111.0(3)
O1 C1 C2 C3 179.9(2)
C6 C1 C2 C3 -1.8(4)
O1 C1 C2 C7 -0.9(4)
C6 C1 C2 C7 177.4(3)
C1 C2 C3 C4 0.2(4)
C7 C2 C3 C4 -179.0(3)
C2 C3 C4 C5 2.1(5)
C2 C3 C4 C11 -177.8(3)
C3 C4 C5 C6 -2.8(5)
C11 C4 C5 C6 177.0(3)
C4 C5 C6 C1 1.3(5)
C4 C5 C6 C12 -175.8(3)
O1 C1 C6 C5 179.5(3)
C2 C1 C6 C5 1.1(4)
O1 C1 C6 C12 -3.6(4)
C2 C1 C6 C12 178.1(3)
C3 C2 C7 C8 115.1(3)
C1 C2 C7 C8 -64.1(4)
C3 C2 C7 C10 -2.6(4)
C1 C2 C7 C10 178.2(3)
C3 C2 C7 C9 -122.1(3)
C1 C2 C7 C9 58.8(4)
C5 C6 C12 C14 -136.7(3)
C1 C6 C12 C14 46.3(4)
O1 Cr1 N1 C19 138.9(3)
O2 Cr1 N1 C19 -139.2(3)
O3 Cr1 N1 C19 -46.8(3)
Cl1 Cr1 N1 C19 44.4(3)
Li1 Cr1 N1 C19 179.3(3)
O1 Cr1 N1 C13 -32.87(19)
O2 Cr1 N1 C13 49.11(19)
O3 Cr1 N1 C13 141.44(18)
Cl1 Cr1 N1 C13 -127.31(17)
Li1 Cr1 N1 C13 7.5(2)
C19 N1 C13 C18 94.8(3)
Cr1 N1 C13 C18 -92.0(3)
C19 N1 C13 C14 -86.8(3)
Cr1 N1 C13 C14 86.4(3)
C19 N1 C13 Li1 178.5(2)
Cr1 N1 C13 Li1 -8.3(2)
C18 C13 C14 C15 -5.5(5)
N1 C13 C14 C15 176.2(3)
Li1 C13 C14 C15 -80.0(3)
C18 C13 C14 C12 176.6(3)
N1 C13 C14 C12 -1.8(5)
Li1 C13 C14 C12 102.0(3)
C6 C12 C14 C15 81.2(4)
C6 C12 C14 C13 -100.9(4)
C13 C14 C15 C16 1.0(6)
C12 C14 C15 C16 178.9(4)
C14 C15 C16 C17 3.9(6)
C14 C15 C16 C26A -166.9(4)
C14 C15 C16 C26B 159.7(6)
C15 C16 C17 C18 -4.5(5)
C26A C16 C17 C18 166.0(4)
C26B C16 C17 C18 -163.8(5)
C14 C13 C18 C17 4.9(4)
N1 C13 C18 C17 -176.7(3)
Li1 C13 C18 C17 84.7(3)
C14 C13 C18 C30 -179.6(3)
N1 C13 C18 C30 -1.2(4)
Li1 C13 C18 C30 -99.8(3)
C14 C13 C18 Li1 -79.8(3)
N1 C13 C18 Li1 98.5(3)
C16 C17 C18 C13 0.2(5)
C16 C17 C18 C30 -175.3(3)
C16 C17 C18 Li1 71.5(4)
C13 N1 C19 C24 -7.8(4)
Cr1 N1 C19 C24 -179.1(2)
C13 N1 C19 C20 174.4(3)
Cr1 N1 C19 C20 3.1(4)
N1 C19 C20 C21 175.8(3)
C24 C19 C20 C21 -2.1(4)
C19 C20 C21 C22 1.3(5)
C20 C21 C22 C23 0.2(5)
C20 C21 C22 C25 -178.9(3)
C21 C22 C23 C24 -0.9(5)
C25 C22 C23 C24 178.2(3)
C22 C23 C24 C19 0.1(5)
N1 C19 C24 C23 -176.5(3)
C20 C19 C24 C23 1.4(4)
C15 C16 C26A C27A -55.9(7)
C17 C16 C26A C27A 133.7(6)
C26B C16 C26A C27A 58.0(10)
C15 C16 C26A C29A -175.1(5)
C17 C16 C26A C29A 14.5(7)
C26B C16 C26A C29A -61.2(10)
C15 C16 C26A C28A 63.7(5)
C17 C16 C26A C28A -106.6(5)
C26B C16 C26A C28A 177.6(11)
C15 C16 C26B C27B 132.3(9)
C17 C16 C26B C27B -70.8(10)
C26A C16 C26B C27B 47.6(10)
C15 C16 C26B C29B 16.1(14)
C17 C16 C26B C29B 173.0(11)
C26A C16 C26B C29B -68.6(13)
C15 C16 C26B C28B -110.7(10)
C17 C16 C26B C28B 46.2(11)
C26A C16 C26B C28B 164.6(17)
C13 C18 C30 C36 101.1(3)
C17 C18 C30 C36 -83.5(3)
Li1 C18 C30 C36 22.6(3)
N1 Cr1 O2 C31 67.6(3)
O1 Cr1 O2 C31 165.5(3)
O3 Cr1 O2 C31 -29.0(3)
Cl1 Cr1 O2 C31 -122.4(3)
Li1 Cr1 O2 C31 142.3(4)
N1 Cr1 O2 Li1 -74.7(2)
O1 Cr1 O2 Li1 23.23(19)
O3 Cr1 O2 Li1 -171.21(19)
Cl1 Cr1 O2 Li1 95.4(2)
Li1 O2 C31 C32 -108.2(3)
Cr1 O2 C31 C32 114.7(3)
Li1 O2 C31 C36 67.5(3)
Cr1 O2 C31 C36 -69.6(4)
O2 C31 C32 C33 171.2(3)
C36 C31 C32 C33 -4.5(4)
O2 C31 C32 C37 -5.0(4)
C36 C31 C32 C37 179.3(3)
C31 C32 C33 C34 1.5(5)
C37 C32 C33 C34 177.8(3)
C32 C33 C34 C35 2.3(6)
C32 C33 C34 C41A 170(2)
C32 C33 C34 C41B -165.0(14)
C33 C34 C35 C36 -3.0(5)
C41A C34 C35 C36 -170(2)
C41B C34 C35 C36 164.2(13)
C34 C35 C36 C31 0.0(5)
C34 C35 C36 C30 177.9(3)
O2 C31 C36 C35 -171.9(2)
C32 C31 C36 C35 3.8(4)
O2 C31 C36 C30 10.4(4)
C32 C31 C36 C30 -173.9(2)
C18 C30 C36 C35 128.6(3)
C18 C30 C36 C31 -53.7(3)
C33 C32 C37 C40 -109.8(3)
C31 C32 C37 C40 66.4(4)
C33 C32 C37 C38 129.5(3)
C31 C32 C37 C38 -54.3(4)
C33 C32 C37 C39 9.7(5)
C31 C32 C37 C39 -174.2(3)
C1 O1 Li1 O4 -51.0(7)
Cr1 O1 Li1 O4 152.0(5)
C1 O1 Li1 O2 -179.1(3)
Cr1 O1 Li1 O2 23.83(19)
C1 O1 Li1 C13 97.1(3)
Cr1 O1 Li1 C13 -59.89(13)
C1 O1 Li1 C18 103.9(3)
Cr1 O1 Li1 C18 -53.1(2)
C1 O1 Li1 Cr1 157.0(3)
C31 O2 Li1 O1 -179.5(2)
Cr1 O2 Li1 O1 -23.61(18)
C31 O2 Li1 O4 33.9(4)
Cr1 O2 Li1 O4 -170.2(3)
C31 O2 Li1 C13 -100.0(2)
Cr1 O2 Li1 C13 55.94(12)
C31 O2 Li1 C18 -69.2(2)
Cr1 O2 Li1 C18 86.69(12)
C31 O2 Li1 Cr1 -155.9(2)
C18 C13 Li1 O1 167.2(2)
C14 C13 Li1 O1 -70.5(2)
N1 C13 Li1 O1 49.1(2)
C18 C13 Li1 O4 -38.6(4)
C14 C13 Li1 O4 83.6(4)
N1 C13 Li1 O4 -156.8(3)
C18 C13 Li1 O2 83.0(2)
C14 C13 Li1 O2 -154.7(2)
N1 C13 Li1 O2 -35.1(2)
C14 C13 Li1 C18 122.3(2)
N1 C13 Li1 C18 -118.1(3)
C18 C13 Li1 Cr1 124.23(19)
C14 C13 Li1 Cr1 -113.51(19)
N1 C13 Li1 Cr1 6.09(16)
C13 C18 Li1 O1 -13.2(3)
C17 C18 Li1 O1 -132.2(3)
C30 C18 Li1 O1 104.1(3)
C13 C18 Li1 O4 151.0(3)
C17 C18 Li1 O4 32.0(3)
C30 C18 Li1 O4 -91.7(3)
C13 C18 Li1 O2 -92.2(2)
C17 C18 Li1 O2 148.8(2)
C30 C18 Li1 O2 25.1(2)
C17 C18 Li1 C13 -119.0(3)
C30 C18 Li1 C13 117.3(2)
C13 C18 Li1 Cr1 -47.30(17)
C17 C18 Li1 Cr1 -166.3(2)
C30 C18 Li1 Cr1 70.0(2)
N1 Cr1 Li1 O1 -109.04(18)
O2 Cr1 Li1 O1 144.9(3)
O3 Cr1 Li1 O1 157.20(13)
Cl1 Cr1 Li1 O1 -5.5(3)
N1 Cr1 Li1 O4 133.3(9)
O1 Cr1 Li1 O4 -117.7(9)
O2 Cr1 Li1 O4 27.2(7)
O3 Cr1 Li1 O4 39.5(9)
Cl1 Cr1 Li1 O4 -123.2(8)
N1 Cr1 Li1 O2 106.05(17)
O1 Cr1 Li1 O2 -144.9(3)
O3 Cr1 Li1 O2 12.3(3)
Cl1 Cr1 Li1 O2 -150.39(11)
N1 Cr1 Li1 C13 -4.45(12)
O1 Cr1 Li1 C13 104.6(2)
O2 Cr1 Li1 C13 -110.50(19)
O3 Cr1 Li1 C13 -98.20(17)
Cl1 Cr1 Li1 C13 99.12(15)
N1 Cr1 Li1 C18 20.72(13)
O1 Cr1 Li1 C18 129.8(2)
O2 Cr1 Li1 C18 -85.33(18)
O3 Cr1 Li1 C18 -73.0(2)
Cl1 Cr1 Li1 C18 124.28(12)
N1 Cr1 O3 C45 -40.2(2)
O1 Cr1 O3 C45 119.2(3)
O2 Cr1 O3 C45 57.1(2)
Cl1 Cr1 O3 C45 -143.5(2)
Li1 Cr1 O3 C45 48.7(3)
N1 Cr1 O3 C42 133.2(2)
O1 Cr1 O3 C42 -67.4(4)
O2 Cr1 O3 C42 -129.5(2)
Cl1 Cr1 O3 C42 29.9(2)
Li1 Cr1 O3 C42 -137.9(3)
C45 O3 C42 C43 -15.4(3)
Cr1 O3 C42 C43 170.3(2)
O3 C42 C43 C44 34.5(3)
C42 C43 C44 C45 -40.1(3)
C42 O3 C45 C44 -10.2(3)
Cr1 O3 C45 C44 164.0(2)
C43 C44 C45 O3 31.1(3)
O1 Li1 O4 C46A 45.2(8)
O2 Li1 O4 C46A 162.7(5)
C13 Li1 O4 C46A -90.8(6)
C18 Li1 O4 C46A -110.1(5)
Cr1 Li1 O4 C46A 141.5(8)
O1 Li1 O4 C49A -157.0(5)
O2 Li1 O4 C49A -39.4(5)
C13 Li1 O4 C49A 67.0(5)
C18 Li1 O4 C49A 47.8(5)
Cr1 Li1 O4 C49A -60.7(10)
O1 Li1 O4 C49B -126.6(13)
O2 Li1 O4 C49B -9.1(13)
C13 Li1 O4 C49B 97.4(13)
C18 Li1 O4 C49B 78.1(13)
Cr1 Li1 O4 C49B -30.3(16)
O1 Li1 O4 C46B 5.7(11)
O2 Li1 O4 C46B 123.3(8)
C13 Li1 O4 C46B -130.3(8)
C18 Li1 O4 C46B -149.5(8)
Cr1 Li1 O4 C46B 102.0(11)
C49A O4 C46A C47A -2.3(7)
C49B O4 C46A C47A -28.5(12)
C46B O4 C46A C47A -104.6(13)
Li1 O4 C46A C47A 157.7(5)
O4 C46A C47A C48A 24.6(8)
C46A C47A C48A C49A -36.2(7)
C46A O4 C49A C48A -21.6(6)
C49B O4 C49A C48A 55(2)
C46B O4 C49A C48A 13.4(9)
Li1 O4 C49A C48A 177.6(4)
C47A C48A C49A O4 35.6(6)
C46A O4 C46B C47B 132(2)
C49A O4 C46B C47B 41.0(17)
C49B O4 C46B C47B 23.9(18)
Li1 O4 C46B C47B -122.9(13)
O4 C46B C47B C48B -38.5(19)
C46B C47B C48B C49B 35(2)
C46A O4 C49B C48B -30(2)
C49A O4 C49B C48B -141(3)
C46B O4 C49B C48B 1(2)
Li1 O4 C49B C48B 142.7(14)
C47B C48B C49B O4 -24(2)
C55A C50A C51A C52A 3.2(10)
C56A C50A C51A C52A -178.8(10)
C50A C51A C52A C53A 7.5(9)
C51A C52A C53A C54A -11.2(17)
C52A C53A C54A C55A 4(2)
C53A C54A C55A C50A 7(2)
C51A C50A C55A C54A -10.3(17)
C56A C50A C55A C54A 171.5(12)
C55B C50B C51B C52B -0.4(11)
C56B C50B C51B C52B -178.2(14)
C50B C51B C52B C53B 0.2(11)
C51B C52B C53B C54B 2(2)
C52B C53B C54B C55B -3(3)
C53B C54B C55B C50B 3(3)
C51B C50B C55B C54B -1(2)
C56B C50B C55B C54B 176.7(16)
C62A C57A C58A C59A 10(2)
C63A C57A C58A C59A -166.1(16)
C57A C58A C59A C60A -4(3)
C58A C59A C60A C61A -7(3)
C59A C60A C61A C62A 11(3)
C58A C57A C62A C61A -5(2)
C63A C57A C62A C61A 170.4(16)
C60A C61A C62A C57A -5(2)
